data_7025755
loop_
_publ_author_name
'John, Alex'
'Shaikh, Mobin M.'
'Butcher, Ray J.'
'Ghosh, Prasenjit'

_publ_section_title
;
 Highly efficient palladium precatalysts of homoscorpionate bispyrazolyl
 ligands for the more challenging Suzuki-Miyaura cross-coupling of aryl
 chlorides.
;
_journal_issue 31
_journal_name_full 'Dalton transactions (Cambridge, England : 2003)'
_journal_page_first 7353
_journal_page_last 7363
_journal_paper_doi 10.1039/c003174g
_journal_volume 39
_journal_year 2010
_chemical_formula_moiety 'C21 H29 Cl2 N5 Pd, 2(C2 H3 N)'
_chemical_formula_sum 'C25 H35 Cl2 N7 Pd'
_chemical_formula_weight 610.90
_chemical_name_systematic
;
?
;
_space_group_IT_number 2
_symmetry_cell_setting triclinic
_symmetry_space_group_name_Hall '-P 1'
_symmetry_space_group_name_H-M 'P -1'
_atom_sites_solution_hydrogens geom
_atom_sites_solution_primary direct
_atom_sites_solution_secondary difmap
_audit_creation_method SHELXL-97
_cell_angle_alpha 110.583(14)
_cell_angle_beta 105.572(19)
_cell_angle_gamma 101.64(2)
_cell_formula_units_Z 2
_cell_length_a 10.688(4)
_cell_length_b 12.313(2)
_cell_length_c 12.6717(12)
_cell_measurement_reflns_used 6690
_cell_measurement_temperature 123(2)
_cell_measurement_theta_max 32.4264
_cell_measurement_theta_min 2.9374
_cell_volume 1420.5(7)
_computing_cell_refinement
;
CrysAlis RED, Oxford Diffraction Ltd.,
Version 1.171.31.7 (release 18-10-2006 CrysAlis171 .NET)
(compiled Oct 18 2006,16:28:17)
;
_computing_data_collection
;
CrysAlis CCD, Oxford Diffraction Ltd.,
Version 1.171.31.7 (release 18-10-2006 CrysAlis171 .NET)
(compiled Oct 18 2006,16:28:17)
;
_computing_data_reduction
;
CrysAlis RED, Oxford Diffraction Ltd.,
Version 1.171.31.7 (release 18-10-2006 CrysAlis171 .NET)
(compiled Oct 18 2006,16:28:17)
;
_computing_molecular_graphics 'SHELXLTL (Sheldrick, 2008)'
_computing_publication_material SHELXLTL
_computing_structure_refinement 'SHELXL-97 (Sheldrick, 2008)'
_computing_structure_solution 'SHELXS-97 (Sheldrick, 2008)'
_diffrn_ambient_temperature 123(2)
_diffrn_detector_area_resol_mean 15.9948
_diffrn_measured_fraction_theta_full 0.998
_diffrn_measured_fraction_theta_max 0.922
_diffrn_measurement_device_type 'Oxford Diffraction Saphire CCD'
_diffrn_radiation_monochromator graphite
_diffrn_radiation_source 'Enhance (Mo) X-ray Source'
_diffrn_radiation_type MoK\a
_diffrn_radiation_wavelength 0.71073
_diffrn_reflns_av_R_equivalents 0.0499
_diffrn_reflns_av_sigmaI/netI 0.1725
_diffrn_reflns_limit_h_max 15
_diffrn_reflns_limit_h_min -15
_diffrn_reflns_limit_k_max 18
_diffrn_reflns_limit_k_min -17
_diffrn_reflns_limit_l_max 18
_diffrn_reflns_limit_l_min -18
_diffrn_reflns_number 23299
_diffrn_reflns_theta_full 25.00
_diffrn_reflns_theta_max 32.37
_diffrn_reflns_theta_min 2.94
_exptl_absorpt_coefficient_mu 0.868
_exptl_absorpt_correction_T_max 1.00000
_exptl_absorpt_correction_T_min 0.93033
_exptl_absorpt_correction_type multi-scan
_exptl_absorpt_process_details
;
CrysAlis RED, Oxford Diffraction Ltd.,
Version 1.171.31.7 (release 18-10-2006 CrysAlis171 .NET)
(compiled Oct 18 2006,16:28:17)
Empirical absorption correction using spherical harmonics,
implemented in SCALE3 ABSPACK scaling algorithm.
;
_exptl_crystal_colour orange-yellow
_exptl_crystal_density_diffrn 1.428
_exptl_crystal_density_method 'not measured'
_exptl_crystal_description prism
_exptl_crystal_F_000 628
_exptl_crystal_size_max 0.33
_exptl_crystal_size_mid 0.28
_exptl_crystal_size_min 0.21
_refine_diff_density_max 1.435
_refine_diff_density_min -0.541
_refine_diff_density_rms 0.090
_refine_ls_extinction_method none
_refine_ls_goodness_of_fit_ref 0.823
_refine_ls_hydrogen_treatment constr
_refine_ls_matrix_type full
_refine_ls_number_parameters 325
_refine_ls_number_reflns 9378
_refine_ls_number_restraints 0
_refine_ls_restrained_S_all 0.823
_refine_ls_R_factor_all 0.0739
_refine_ls_R_factor_gt 0.0350
_refine_ls_shift/su_max 0.001
_refine_ls_shift/su_mean 0.000
_refine_ls_structure_factor_coef Fsqd
_refine_ls_weighting_details 'calc w=1/[\s^2^(Fo^2^)+(0.0189P)^2^] where P=(Fo^2^+2Fc^2^)/3'
_refine_ls_weighting_scheme calc
_refine_ls_wR_factor_gt 0.0562
_refine_ls_wR_factor_ref 0.0615
_reflns_number_gt 4981
_reflns_number_total 9378
_reflns_threshold_expression I>2\s(I)
_cod_data_source_file c003174g.txt
_cod_data_source_block pg099
_cod_original_cell_volume 1420.4(6)
_cod_database_code 7025755

loop_
_symmetry_equiv_pos_as_xyz
'x, y, z'
'-x, -y, -z'

loop_
_atom_site_label
_atom_site_type_symbol
_atom_site_fract_x
_atom_site_fract_y
_atom_site_fract_z
_atom_site_U_iso_or_equiv
_atom_site_adp_type
_atom_site_occupancy
_atom_site_symmetry_multiplicity
_atom_site_calc_flag
_atom_site_refinement_flags
Pd1 Pd 0.75996(2) 0.146687(17) 0.100680(16) 0.01860(6) Uani 1 1 d .
Cl1 Cl 0.79768(6) -0.03208(5) 0.00636(5) 0.02594(14) Uani 1 1 d .
Cl2 Cl 0.62512(6) 0.13173(5) -0.08067(5) 0.02378(14) Uani 1 1 d .
N1 N 0.88481(19) 0.16171(15) 0.26243(15) 0.0145(4) Uani 1 1 d .
N2 N 0.83464(19) 0.12273(16) 0.33600(16) 0.0179(4) Uani 1 1 d .
N3 N 0.62309(18) 0.16965(16) 0.33380(15) 0.0171(4) Uani 1 1 d .
N4 N 0.62411(19) 0.30781(16) 0.23528(16) 0.0182(4) Uani 1 1 d .
N5 N 0.72194(18) 0.30516(16) 0.18370(15) 0.0158(4) Uani 1 1 d .
N6 N 0.9041(3) 0.6701(2) 0.9926(2) 0.0521(7) Uani 1 1 d .
N7 N 1.2565(2) 0.1924(2) 0.7380(2) 0.0371(6) Uani 1 1 d .
C1 C 1.1108(2) 0.2442(2) 0.2537(2) 0.0294(6) Uani 1 1 d .
H1A H 1.0706 0.2923 0.2156 0.044 Uiso 1 1 calc R
H1B H 1.1178 0.1734 0.1917 0.044 Uiso 1 1 calc R
H1C H 1.2026 0.2957 0.3148 0.044 Uiso 1 1 calc R
C2 C 1.0214(2) 0.2007(2) 0.3130(2) 0.0209(5) Uani 1 1 d .
C3 C 1.0600(2) 0.1881(2) 0.4218(2) 0.0238(5) Uani 1 1 d .
H3A H 1.1511 0.2088 0.4760 0.029 Uiso 1 1 calc R
C4 C 0.9399(2) 0.1396(2) 0.4347(2) 0.0200(5) Uani 1 1 d .
C5 C 0.9160(3) 0.1094(2) 0.5342(2) 0.0277(6) Uani 1 1 d .
H5A H 0.8614 0.1566 0.5683 0.042 Uiso 1 1 calc R
H5B H 1.0047 0.1306 0.5980 0.042 Uiso 1 1 calc R
H5C H 0.8665 0.0215 0.5011 0.042 Uiso 1 1 calc R
C6 C 0.6858(2) 0.0767(2) 0.30628(19) 0.0181(5) Uani 1 1 d .
H6A H 0.6407 0.0214 0.2185 0.022 Uiso 1 1 calc R
H6B H 0.6686 0.0273 0.3511 0.022 Uiso 1 1 calc R
C7 C 0.5474(2) 0.19608(19) 0.23979(19) 0.0183(5) Uani 1 1 d .
H7A H 0.4619 0.2062 0.2517 0.022 Uiso 1 1 calc R
H7B H 0.5207 0.1251 0.1607 0.022 Uiso 1 1 calc R
C8 C 0.5233(3) 0.4547(2) 0.3464(2) 0.0390(7) Uani 1 1 d .
H8A H 0.5347 0.4248 0.4094 0.058 Uiso 1 1 calc R
H8B H 0.4280 0.4163 0.2885 0.058 Uiso 1 1 calc R
H8C H 0.5453 0.5441 0.3839 0.058 Uiso 1 1 calc R
C9 C 0.6179(2) 0.4224(2) 0.2814(2) 0.0239(5) Uani 1 1 d .
C10 C 0.7116(3) 0.4944(2) 0.2567(2) 0.0253(6) Uani 1 1 d .
H10A H 0.7303 0.5796 0.2777 0.030 Uiso 1 1 calc R
C11 C 0.7742(2) 0.4188(2) 0.1948(2) 0.0213(5) Uani 1 1 d .
C12 C 0.8793(2) 0.4471(2) 0.1435(2) 0.0290(6) Uani 1 1 d .
H12A H 0.9473 0.4066 0.1604 0.044 Uiso 1 1 calc R
H12B H 0.9253 0.5361 0.1805 0.044 Uiso 1 1 calc R
H12C H 0.8347 0.4174 0.0555 0.044 Uiso 1 1 calc R
C13 C 0.6258(2) 0.2287(2) 0.45521(19) 0.0170(5) Uani 1 1 d .
C14 C 0.5181(2) 0.17493(19) 0.48362(19) 0.0178(5) Uani 1 1 d .
C15 C 0.4003(2) 0.0632(2) 0.3905(2) 0.0258(6) Uani 1 1 d .
H15A H 0.3385 0.0377 0.4285 0.039 Uiso 1 1 calc R
H15B H 0.4352 -0.0034 0.3560 0.039 Uiso 1 1 calc R
H15C H 0.3500 0.0819 0.3258 0.039 Uiso 1 1 calc R
C16 C 0.5223(2) 0.2281(2) 0.6018(2) 0.0210(5) Uani 1 1 d .
H16A H 0.4499 0.1923 0.6217 0.025 Uiso 1 1 calc R
C17 C 0.6296(2) 0.3321(2) 0.69145(19) 0.0189(5) Uani 1 1 d .
C18 C 0.6311(3) 0.3871(2) 0.81903(19) 0.0277(6) Uani 1 1 d .
H18A H 0.7118 0.4611 0.8693 0.041 Uiso 1 1 calc R
H18B H 0.6351 0.3272 0.8532 0.041 Uiso 1 1 calc R
H18C H 0.5474 0.4086 0.8173 0.041 Uiso 1 1 calc R
C19 C 0.7329(2) 0.3847(2) 0.6604(2) 0.0215(5) Uani 1 1 d .
H19A H 0.8057 0.4567 0.7209 0.026 Uiso 1 1 calc R
C20 C 0.7337(2) 0.3350(2) 0.5423(2) 0.0178(5) Uani 1 1 d .
C21 C 0.8500(2) 0.3987(2) 0.5166(2) 0.0257(6) Uani 1 1 d .
H21A H 0.8390 0.3523 0.4322 0.039 Uiso 1 1 calc R
H21B H 0.9377 0.4033 0.5710 0.039 Uiso 1 1 calc R
H21C H 0.8490 0.4818 0.5300 0.039 Uiso 1 1 calc R
C22 C 1.0653(3) 0.8807(2) 1.1644(2) 0.0355(7) Uani 1 1 d .
H22A H 1.1390 0.8691 1.2203 0.053 Uiso 1 1 calc R
H22B H 1.0132 0.9216 1.2086 0.053 Uiso 1 1 calc R
H22C H 1.1052 0.9314 1.1293 0.053 Uiso 1 1 calc R
C23 C 0.9740(3) 0.7620(3) 1.0681(3) 0.0330(6) Uani 1 1 d .
C24 C 1.3908(3) 0.2994(2) 0.9709(2) 0.0323(6) Uani 1 1 d .
H24A H 1.3878 0.3834 1.0033 0.048 Uiso 1 1 calc R
H24B H 1.4866 0.3018 0.9883 0.048 Uiso 1 1 calc R
H24C H 1.3486 0.2537 1.0092 0.048 Uiso 1 1 calc R
C25 C 1.3152(3) 0.2388(2) 0.8400(2) 0.0265(6) Uani 1 1 d .

loop_
_atom_site_aniso_label
_atom_site_aniso_U_11
_atom_site_aniso_U_22
_atom_site_aniso_U_33
_atom_site_aniso_U_23
_atom_site_aniso_U_13
_atom_site_aniso_U_12
Pd1 0.02009(11) 0.01975(10) 0.01718(10) 0.00778(8) 0.00809(8) 0.00766(8)
Cl1 0.0323(4) 0.0243(3) 0.0247(3) 0.0090(3) 0.0139(3) 0.0146(3)
Cl2 0.0272(4) 0.0236(3) 0.0175(3) 0.0081(3) 0.0046(3) 0.0086(3)
N1 0.0151(11) 0.0127(10) 0.0186(10) 0.0072(8) 0.0098(9) 0.0051(8)
N2 0.0192(11) 0.0194(10) 0.0197(10) 0.0113(9) 0.0098(9) 0.0068(9)
N3 0.0197(11) 0.0180(10) 0.0143(10) 0.0060(8) 0.0069(8) 0.0083(9)
N4 0.0176(11) 0.0228(11) 0.0202(11) 0.0110(9) 0.0110(9) 0.0102(9)
N5 0.0116(10) 0.0217(11) 0.0147(10) 0.0085(9) 0.0042(8) 0.0065(9)
N6 0.0408(17) 0.0392(16) 0.0616(18) 0.0065(14) 0.0234(14) 0.0050(13)
N7 0.0295(14) 0.0370(14) 0.0354(14) 0.0120(12) 0.0054(12) 0.0075(11)
C1 0.0203(14) 0.0385(16) 0.0340(15) 0.0185(13) 0.0133(12) 0.0090(12)
C2 0.0179(13) 0.0209(13) 0.0240(13) 0.0077(11) 0.0096(11) 0.0079(11)
C3 0.0157(13) 0.0289(14) 0.0218(13) 0.0094(11) 0.0018(11) 0.0070(11)
C4 0.0222(14) 0.0221(13) 0.0174(12) 0.0084(11) 0.0059(11) 0.0129(11)
C5 0.0293(15) 0.0374(16) 0.0253(14) 0.0203(13) 0.0101(12) 0.0161(13)
C6 0.0190(13) 0.0204(12) 0.0168(12) 0.0076(10) 0.0086(10) 0.0082(11)
C7 0.0155(13) 0.0206(13) 0.0196(12) 0.0089(11) 0.0072(10) 0.0057(10)
C8 0.060(2) 0.0384(17) 0.0428(17) 0.0223(14) 0.0353(16) 0.0344(16)
C9 0.0268(15) 0.0241(14) 0.0263(14) 0.0125(12) 0.0107(12) 0.0151(12)
C10 0.0327(15) 0.0185(13) 0.0228(14) 0.0084(11) 0.0065(12) 0.0108(12)
C11 0.0207(14) 0.0192(13) 0.0195(13) 0.0094(11) 0.0017(11) 0.0033(11)
C12 0.0255(15) 0.0268(14) 0.0315(15) 0.0146(12) 0.0075(12) 0.0026(12)
C13 0.0181(13) 0.0190(12) 0.0181(12) 0.0103(11) 0.0080(10) 0.0084(10)
C14 0.0185(13) 0.0143(12) 0.0181(12) 0.0060(10) 0.0050(10) 0.0042(10)
C15 0.0258(15) 0.0219(13) 0.0266(14) 0.0067(11) 0.0137(12) 0.0029(11)
C16 0.0247(14) 0.0184(13) 0.0225(13) 0.0095(11) 0.0130(11) 0.0055(11)
C17 0.0252(14) 0.0174(12) 0.0170(12) 0.0080(10) 0.0085(11) 0.0103(11)
C18 0.0351(16) 0.0240(14) 0.0211(13) 0.0086(11) 0.0116(12) 0.0044(12)
C19 0.0192(13) 0.0180(13) 0.0210(13) 0.0056(11) 0.0027(11) 0.0049(11)
C20 0.0159(13) 0.0189(12) 0.0208(13) 0.0101(11) 0.0075(10) 0.0065(10)
C21 0.0219(14) 0.0230(14) 0.0278(14) 0.0084(11) 0.0093(11) 0.0031(11)
C22 0.0329(17) 0.0373(17) 0.0287(15) 0.0130(14) 0.0078(13) 0.0034(14)
C23 0.0293(16) 0.0370(18) 0.0395(17) 0.0199(15) 0.0182(14) 0.0108(14)
C24 0.0295(16) 0.0380(16) 0.0280(15) 0.0105(13) 0.0114(13) 0.0140(13)
C25 0.0222(15) 0.0213(14) 0.0396(17) 0.0140(13) 0.0157(13) 0.0066(12)

loop_
_atom_type_symbol
_atom_type_description
_atom_type_scat_dispersion_real
_atom_type_scat_dispersion_imag
_atom_type_scat_source
C C 0.0033 0.0016 'International Tables Vol C Tables 4.2.6.8 and 6.1.1.4'
H H 0.0000 0.0000 'International Tables Vol C Tables 4.2.6.8 and 6.1.1.4'
N N 0.0061 0.0033 'International Tables Vol C Tables 4.2.6.8 and 6.1.1.4'
Cl Cl 0.1484 0.1585 'International Tables Vol C Tables 4.2.6.8 and 6.1.1.4'
Pd Pd -0.9988 1.0072 'International Tables Vol C Tables 4.2.6.8 and 6.1.1.4'

loop_
_geom_angle_atom_site_label_1
_geom_angle_atom_site_label_2
_geom_angle_atom_site_label_3
_geom_angle
N1 Pd1 N5 92.23(7)
N1 Pd1 Cl1 88.42(5)
N5 Pd1 Cl1 178.84(6)
N1 Pd1 Cl2 178.65(5)
N5 Pd1 Cl2 88.01(5)
Cl1 Pd1 Cl2 91.36(3)
N1 Pd1 H6A 62.1
N5 Pd1 H6A 94.7
Cl1 Pd1 H6A 84.8
Cl2 Pd1 H6A 119.2
N1 Pd1 H7B 94.5
N5 Pd1 H7B 62.5
Cl1 Pd1 H7B 116.5
Cl2 Pd1 H7B 86.8
H6A Pd1 H7B 44.4
C2 N1 N2 107.42(17)
C2 N1 Pd1 129.93(14)
N2 N1 Pd1 122.53(14)
C4 N2 N1 110.08(18)
C4 N2 C6 129.15(17)
N1 N2 C6 120.69(17)
C6 N3 C7 120.39(17)
C6 N3 C13 119.31(17)
C7 N3 C13 120.04(17)
C9 N4 N5 110.24(17)
C9 N4 C7 128.93(18)
N5 N4 C7 120.76(17)
C11 N5 N4 106.98(17)
C11 N5 Pd1 130.77(15)
N4 N5 Pd1 122.17(13)
C2 C1 H1A 109.5
C2 C1 H1B 109.5
H1A C1 H1B 109.5
C2 C1 H1C 109.5
H1A C1 H1C 109.5
H1B C1 H1C 109.5
N1 C2 C3 109.02(19)
N1 C2 C1 122.1(2)
C3 C2 C1 128.8(2)
C4 C3 C2 106.6(2)
C4 C3 H3A 126.7
C2 C3 H3A 126.7
N2 C4 C3 106.82(18)
N2 C4 C5 122.2(2)
C3 C4 C5 131.0(2)
C4 C5 H5A 109.5
C4 C5 H5B 109.5
H5A C5 H5B 109.5
C4 C5 H5C 109.5
H5A C5 H5C 109.5
H5B C5 H5C 109.5
N3 C6 N2 114.83(18)
N3 C6 H6A 108.6
N2 C6 H6A 108.6
N3 C6 H6B 108.6
N2 C6 H6B 108.6
H6A C6 H6B 107.5
N3 C7 N4 113.84(17)
N3 C7 H7A 108.8
N4 C7 H7A 108.8
N3 C7 H7B 108.8
N4 C7 H7B 108.8
H7A C7 H7B 107.7
C9 C8 H8A 109.5
C9 C8 H8B 109.5
H8A C8 H8B 109.5
C9 C8 H8C 109.5
H8A C8 H8C 109.5
H8B C8 H8C 109.5
N4 C9 C10 106.84(19)
N4 C9 C8 122.6(2)
C10 C9 C8 130.6(2)
C9 C10 C11 107.2(2)
C9 C10 H10A 126.4
C11 C10 H10A 126.4
N5 C11 C10 108.7(2)
N5 C11 C12 121.1(2)
C10 C11 C12 130.2(2)
C11 C12 H12A 109.5
C11 C12 H12B 109.5
H12A C12 H12B 109.5
C11 C12 H12C 109.5
H12A C12 H12C 109.5
H12B C12 H12C 109.5
C20 C13 C14 121.22(19)
C20 C13 N3 120.77(18)
C14 C13 N3 118.00(19)
C16 C14 C13 118.6(2)
C16 C14 C15 119.70(19)
C13 C14 C15 121.71(19)
C14 C15 H15A 109.5
C14 C15 H15B 109.5
H15A C15 H15B 109.5
C14 C15 H15C 109.5
H15A C15 H15C 109.5
H15B C15 H15C 109.5
C17 C16 C14 121.8(2)
C17 C16 H16A 119.1
C14 C16 H16A 119.1
C19 C17 C16 118.4(2)
C19 C17 C18 121.2(2)
C16 C17 C18 120.4(2)
C17 C18 H18A 109.5
C17 C18 H18B 109.5
H18A C18 H18B 109.5
C17 C18 H18C 109.5
H18A C18 H18C 109.5
H18B C18 H18C 109.5
C17 C19 C20 122.2(2)
C17 C19 H19A 118.9
C20 C19 H19A 118.9
C13 C20 C19 117.73(19)
C13 C20 C21 123.69(19)
C19 C20 C21 118.6(2)
C20 C21 H21A 109.5
C20 C21 H21B 109.5
H21A C21 H21B 109.5
C20 C21 H21C 109.5
H21A C21 H21C 109.5
H21B C21 H21C 109.5
C23 C22 H22A 109.5
C23 C22 H22B 109.5
H22A C22 H22B 109.5
C23 C22 H22C 109.5
H22A C22 H22C 109.5
H22B C22 H22C 109.5
N6 C23 C22 179.2(3)
C25 C24 H24A 109.5
C25 C24 H24B 109.5
H24A C24 H24B 109.5
C25 C24 H24C 109.5
H24A C24 H24C 109.5
H24B C24 H24C 109.5
N7 C25 C24 179.5(3)

loop_
_geom_bond_atom_site_label_1
_geom_bond_atom_site_label_2
_geom_bond_distance
Pd1 N1 2.0448(18)
Pd1 N5 2.0459(18)
Pd1 Cl1 2.2810(7)
Pd1 Cl2 2.2824(8)
Pd1 H6A 2.8436
Pd1 H7B 2.8463
N1 C2 1.331(3)
N1 N2 1.366(2)
N2 C4 1.357(3)
N2 C6 1.469(3)
N3 C6 1.426(3)
N3 C7 1.429(3)
N3 C13 1.441(3)
N4 C9 1.348(3)
N4 N5 1.374(2)
N4 C7 1.481(3)
N5 C11 1.339(3)
N6 C23 1.126(3)
N7 C25 1.136(3)
C1 C2 1.492(3)
C1 H1A 0.9800
C1 H1B 0.9800
C1 H1C 0.9800
C2 C3 1.402(3)
C3 C4 1.379(3)
C3 H3A 0.9500
C4 C5 1.501(3)
C5 H5A 0.9800
C5 H5B 0.9800
C5 H5C 0.9800
C6 H6A 0.9900
C6 H6B 0.9900
C7 H7A 0.9900
C7 H7B 0.9900
C8 C9 1.495(3)
C8 H8A 0.9800
C8 H8B 0.9800
C8 H8C 0.9800
C9 C10 1.376(3)
C10 C11 1.396(3)
C10 H10A 0.9500
C11 C12 1.483(3)
C12 H12A 0.9800
C12 H12B 0.9800
C12 H12C 0.9800
C13 C20 1.398(3)
C13 C14 1.405(3)
C14 C16 1.391(3)
C14 C15 1.494(3)
C15 H15A 0.9800
C15 H15B 0.9800
C15 H15C 0.9800
C16 C17 1.389(3)
C16 H16A 0.9500
C17 C19 1.384(3)
C17 C18 1.511(3)
C18 H18A 0.9800
C18 H18B 0.9800
C18 H18C 0.9800
C19 C20 1.407(3)
C19 H19A 0.9500
C20 C21 1.506(3)
C21 H21A 0.9800
C21 H21B 0.9800
C21 H21C 0.9800
C22 C23 1.452(4)
C22 H22A 0.9800
C22 H22B 0.9800
C22 H22C 0.9800
C24 C25 1.459(3)
C24 H24A 0.9800
C24 H24B 0.9800
C24 H24C 0.9800

loop_
_geom_hbond_atom_site_label_D
_geom_hbond_atom_site_label_H
_geom_hbond_atom_site_label_A
_geom_hbond_distance_DH
_geom_hbond_distance_HA
_geom_hbond_distance_DA
_geom_hbond_angle_DHA
_geom_hbond_site_symmetry_A
C5 H5B N7 0.98 2.58 3.544(4) 169.5 .
C6 H6A Cl2 0.99 2.74 3.479(3) 131.3 2_655
C18 H18A N6 0.98 2.57 3.543(4) 172.8 .
C18 H18B Cl2 0.98 2.80 3.778(2) 172.3 1_556
C22 H22C Cl1 0.98 2.74 3.707(2) 169.2 2_766

loop_
_geom_torsion_atom_site_label_1
_geom_torsion_atom_site_label_2
_geom_torsion_atom_site_label_3
_geom_torsion_atom_site_label_4
_geom_torsion
N5 Pd1 N1 C2 -101.34(19)
Cl1 Pd1 N1 C2 79.62(19)
Cl2 Pd1 N1 C2 -1(2)
H6A Pd1 N1 C2 164.5
H7B Pd1 N1 C2 -163.9
N5 Pd1 N1 N2 83.09(15)
Cl1 Pd1 N1 N2 -95.95(14)
Cl2 Pd1 N1 N2 -177(25)
H6A Pd1 N1 N2 -11.1
H7B Pd1 N1 N2 20.5
C2 N1 N2 C4 1.3(2)
Pd1 N1 N2 C4 177.78(13)
C2 N1 N2 C6 178.48(18)
Pd1 N1 N2 C6 -5.1(2)
C9 N4 N5 C11 -1.8(2)
C7 N4 N5 C11 -179.04(17)
C9 N4 N5 Pd1 -178.80(14)
C7 N4 N5 Pd1 4.0(2)
N1 Pd1 N5 C11 101.39(19)
Cl1 Pd1 N5 C11 -134(2)
Cl2 Pd1 N5 C11 -77.28(19)
H6A Pd1 N5 C11 163.6
H7B Pd1 N5 C11 -164.7
N1 Pd1 N5 N4 -82.40(16)
Cl1 Pd1 N5 N4 42(2)
Cl2 Pd1 N5 N4 98.93(15)
H6A Pd1 N5 N4 -20.2
H7B Pd1 N5 N4 11.5
N2 N1 C2 C3 -0.8(2)
Pd1 N1 C2 C3 -176.86(14)
N2 N1 C2 C1 176.91(19)
Pd1 N1 C2 C1 0.8(3)
N1 C2 C3 C4 0.0(3)
C1 C2 C3 C4 -177.5(2)
N1 N2 C4 C3 -1.4(2)
C6 N2 C4 C3 -178.2(2)
N1 N2 C4 C5 177.71(19)
C6 N2 C4 C5 0.9(3)
C2 C3 C4 N2 0.8(2)
C2 C3 C4 C5 -178.1(2)
C7 N3 C6 N2 101.7(2)
C13 N3 C6 N2 -84.1(2)
C4 N2 C6 N3 98.8(2)
N1 N2 C6 N3 -77.8(2)
C6 N3 C7 N4 -101.6(2)
C13 N3 C7 N4 84.2(2)
C9 N4 C7 N3 -98.1(3)
N5 N4 C7 N3 78.6(2)
N5 N4 C9 C10 1.3(2)
C7 N4 C9 C10 178.3(2)
N5 N4 C9 C8 -178.4(2)
C7 N4 C9 C8 -1.4(4)
N4 C9 C10 C11 -0.3(3)
C8 C9 C10 C11 179.3(2)
N4 N5 C11 C10 1.6(2)
Pd1 N5 C11 C10 178.20(15)
N4 N5 C11 C12 -177.35(19)
Pd1 N5 C11 C12 -0.7(3)
C9 C10 C11 N5 -0.8(3)
C9 C10 C11 C12 178.0(2)
C6 N3 C13 C20 90.3(2)
C7 N3 C13 C20 -95.5(2)
C6 N3 C13 C14 -88.7(2)
C7 N3 C13 C14 85.6(2)
C20 C13 C14 C16 -1.5(3)
N3 C13 C14 C16 177.42(19)
C20 C13 C14 C15 178.4(2)
N3 C13 C14 C15 -2.7(3)
C13 C14 C16 C17 0.0(3)
C15 C14 C16 C17 -179.9(2)
C14 C16 C17 C19 1.3(3)
C14 C16 C17 C18 -179.7(2)
C16 C17 C19 C20 -1.2(3)
C18 C17 C19 C20 179.9(2)
C14 C13 C20 C19 1.6(3)
N3 C13 C20 C19 -177.24(19)
C14 C13 C20 C21 -178.4(2)
N3 C13 C20 C21 2.7(3)
C17 C19 C20 C13 -0.3(3)
C17 C19 C20 C21 179.7(2)
